data_1551181
loop_
_publ_author_name
'Lei, Xiaoguang'
'Zhang, Jian'
'Zhao, Tianhu'
'Yang, Rongwen'
'Siridechakorn, Ittipon'
'Wang, Sanshan'
'Guo, Qianqian'
'Bai, Yingjie'
'Shen, Hong C.'

_publ_section_title
;
 De Novo Synthesis, Structural Assignment and Biological Evaluation of
 Pseudopaline, a Metallophore Produced by Pseudomonas aeruginosa
;
_journal_name_full 'Chemical Science'
_journal_paper_doi 10.1039/C9SC01405E
_journal_year 2019
_chemical_absolute_configuration ad
_chemical_formula_sum 'C51 H53 Cl6 N5 O18 S2'
_chemical_formula_weight 1300.80
_space_group_crystal_system monoclinic
_space_group_IT_number 4
_space_group_name_Hall 'P 2yb'
_space_group_name_H-M_alt 'P 1 21 1'
_symmetry_space_group_name_Hall 'P 2yb'
_symmetry_space_group_name_H-M 'P 1 21 1'
_atom_sites_solution_hydrogens mixed
_audit_creation_method SHELXL-2014/7
_audit_update_record
;
2018-08-27 deposited with the CCDC.    2019-05-28 downloaded from the CCDC.
;
_cell_angle_alpha 90
_cell_angle_beta 106.978(2)
_cell_angle_gamma 90
_cell_formula_units_Z 2
_cell_length_a 14.5442(2)
_cell_length_b 14.2345(2)
_cell_length_c 14.7460(2)
_cell_measurement_reflns_used 27649
_cell_measurement_temperature 180.00(10)
_cell_measurement_theta_max 27.8690
_cell_measurement_theta_min 2.0380
_cell_volume 2919.80(8)
_computing_structure_refinement 'SHELXL-2014/7 (Sheldrick, 2014)'
_diffrn_ambient_environment N~2~
_diffrn_ambient_temperature 180.00(10)
_diffrn_detector 'CCD plate'
_diffrn_measured_fraction_theta_full 0.999
_diffrn_measured_fraction_theta_max 0.999
_diffrn_measurement_device 'four-circle diffractometer'
_diffrn_measurement_device_type 'XtaLAB AFC12 (RINC): Kappa single'
_diffrn_radiation_monochromator graphite
_diffrn_radiation_probe x-ray
_diffrn_radiation_type 'Mo K\a'
_diffrn_radiation_wavelength 0.71073
_diffrn_reflns_av_R_equivalents 0.0329
_diffrn_reflns_av_unetI/netI 0.0287
_diffrn_reflns_Laue_measured_fraction_full 0.999
_diffrn_reflns_Laue_measured_fraction_max 0.999
_diffrn_reflns_limit_h_max 18
_diffrn_reflns_limit_h_min -18
_diffrn_reflns_limit_k_max 18
_diffrn_reflns_limit_k_min -18
_diffrn_reflns_limit_l_max 19
_diffrn_reflns_limit_l_min -19
_diffrn_reflns_number 68502
_diffrn_reflns_point_group_measured_fraction_full 0.999
_diffrn_reflns_point_group_measured_fraction_max 0.999
_diffrn_reflns_theta_full 25.242
_diffrn_reflns_theta_max 27.485
_diffrn_reflns_theta_min 2.033
_diffrn_source 'fine-focus sealed X-ray tube'
_diffrn_source_type 'Enhance (Mo) X-ray Source'
_exptl_absorpt_coefficient_mu 0.441
_exptl_absorpt_correction_T_max 1.00000
_exptl_absorpt_correction_T_min 0.57846
_exptl_absorpt_correction_type multi-scan
_exptl_absorpt_process_details
;
CrysAlisPro 1.171.39.29a (Rigaku Oxford Diffraction, 2015)
Empirical absorption correction using spherical harmonics,
 implemented in SCALE3 ABSPACK scaling algorithm.
;
_exptl_crystal_colour colorless
_exptl_crystal_density_diffrn 1.480
_exptl_crystal_description block
_exptl_crystal_F_000 1344
_exptl_crystal_size_max 0.25
_exptl_crystal_size_mid 0.12
_exptl_crystal_size_min 0.08
_refine_diff_density_max 0.827
_refine_diff_density_min -0.748
_refine_diff_density_rms 0.072
_refine_ls_abs_structure_details
;
 Flack x determined using 5174 quotients [(I+)-(I-)]/[(I+)+(I-)]
 (Parsons, Flack and Wagner, Acta Cryst. B69 (2013) 249-259).
;
_refine_ls_abs_structure_Flack 0.002(11)
_refine_ls_extinction_method none
_refine_ls_goodness_of_fit_ref 1.039
_refine_ls_hydrogen_treatment mixed
_refine_ls_matrix_type full
_refine_ls_number_parameters 738
_refine_ls_number_reflns 13403
_refine_ls_number_restraints 2
_refine_ls_restrained_S_all 1.039
_refine_ls_R_factor_all 0.0611
_refine_ls_R_factor_gt 0.0552
_refine_ls_shift/su_max 0.004
_refine_ls_shift/su_mean 0.000
_refine_ls_structure_factor_coef Fsqd
_refine_ls_weighting_details 'w=1/[\s^2^(Fo^2^)+(0.0807P)^2^+2.4718P] where P=(Fo^2^+2Fc^2^)/3'
_refine_ls_weighting_scheme calc
_refine_ls_wR_factor_gt 0.1421
_refine_ls_wR_factor_ref 0.1458
_reflns_Friedel_coverage 0.923
_reflns_Friedel_fraction_full 0.999
_reflns_Friedel_fraction_max 0.999
_reflns_number_gt 12142
_reflns_number_total 13403
_reflns_threshold_expression 'I > 2\s(I)'
_cod_data_source_file c9sc01405e2.cif
_cod_data_source_block 3_CCDC1
_cod_database_code 1551181
_shelx_shelxl_version_number 2014/7
_shelx_space_group_comment
;
The symmetry employed for this shelxl refinement is uniquely defined
by the following loop, which should always be used as a source of
symmetry information in preference to the above space-group names.
They are only intended as comments.
;

loop_
_space_group_symop_operation_xyz
'x, y, z'
'-x, y+1/2, -z'

loop_
_atom_site_label
_atom_site_type_symbol
_atom_site_fract_x
_atom_site_fract_y
_atom_site_fract_z
_atom_site_U_iso_or_equiv
_atom_site_adp_type
_atom_site_occupancy
_atom_site_site_symmetry_order
_atom_site_calc_flag
_atom_site_refinement_flags_posn
_atom_site_refinement_flags_adp
Cl1 Cl 0.92477(14) 0.28596(18) 0.11480(13) 0.0760(6) Uani 1 1 d . .
Cl2 Cl 0.76396(13) 0.34856(16) 0.17461(19) 0.0787(6) Uani 1 1 d . .
Cl3 Cl 0.94863(17) 0.3369(2) 0.30919(16) 0.0933(8) Uani 1 1 d . .
C50 C 0.8728(5) 0.2884(5) 0.2088(5) 0.0527(15) Uani 1 1 d . .
H50 H 0.8597 0.2234 0.2233 0.063 Uiso 1 1 calc R U
Cl4 Cl -0.0257(2) 0.6821(3) 0.0656(2) 0.1249(12) Uani 1 1 d . .
Cl5 Cl -0.1600(2) 0.7638(3) 0.1473(3) 0.1331(14) Uani 1 1 d . .
Cl6 Cl -0.1006(5) 0.5773(4) 0.1898(5) 0.219(3) Uani 1 1 d . .
C51 C -0.0675(5) 0.6850(7) 0.1638(6) 0.0669(19) Uani 1 1 d . .
H51 H -0.0148 0.7065 0.2179 0.080 Uiso 1 1 calc R U
S1 S 0.53611(7) 0.31239(6) 0.64174(7) 0.0201(2) Uani 1 1 d . .
S2 S 0.17471(7) 0.59816(7) 0.58480(8) 0.0232(2) Uani 1 1 d . .
O1 O 0.4346(2) 0.3108(2) 0.6250(2) 0.0265(6) Uani 1 1 d . .
O2 O 0.5785(2) 0.2605(2) 0.5806(2) 0.0284(7) Uani 1 1 d . .
O3 O 0.4282(3) 0.3744(3) 0.8213(3) 0.0471(10) Uani 1 1 d . .
O4 O 0.3875(3) 0.2290(3) 0.7979(3) 0.0436(9) Uani 1 1 d . .
O5 O 0.0963(2) 0.6443(2) 0.5194(3) 0.0347(8) Uani 1 1 d . .
O6 O 0.2092(3) 0.6271(2) 0.6816(3) 0.0340(8) Uani 1 1 d . .
O7 O -0.0508(4) 0.5642(4) 0.5863(4) 0.0785(12) Uani 1 1 d . .
O8 O -0.0784(4) 0.5161(4) 0.4428(4) 0.0785(12) Uani 1 1 d . .
O9 O 0.6766(2) 0.4722(3) 0.8206(2) 0.0362(8) Uani 1 1 d . .
O10 O 0.8129(2) 0.4561(3) 0.7810(2) 0.0379(8) Uani 1 1 d . .
O11 O 0.3569(2) 0.7747(2) 0.5999(2) 0.0260(6) Uani 1 1 d . .
O12 O 0.5005(2) 0.7031(2) 0.6434(2) 0.0274(7) Uani 1 1 d . .
O13 O 0.1276(3) 0.6952(3) 0.3187(3) 0.0407(8) Uani 1 1 d . .
O14 O 0.2069(2) 0.7775(2) 0.4421(2) 0.0296(7) Uani 1 1 d . .
H14 H 0.2511 0.7693 0.4907 0.044 Uiso 1 1 calc R U
O15 O 0.3070(3) 0.4871(3) 0.1861(2) 0.0388(8) Uani 1 1 d . .
H15 H 0.3616 0.4829 0.1813 0.058 Uiso 1 1 calc R U
O16 O 0.3852(2) 0.5151(3) 0.3372(2) 0.0328(7) Uani 1 1 d . .
O17 O 0.4597(3) 0.4901(3) 0.1315(3) 0.0416(9) Uani 1 1 d . .
O18 O 0.6143(3) 0.5108(3) 0.1372(3) 0.0385(8) Uani 1 1 d . .
N1 N 0.5671(2) 0.4218(2) 0.6383(3) 0.0203(7) Uani 1 1 d . .
N2 N 0.4461(3) 0.2912(3) 0.8133(3) 0.0306(8) Uani 1 1 d . .
N3 N 0.2655(2) 0.6056(2) 0.5415(2) 0.0199(6) Uani 1 1 d . .
N4 N -0.0332(3) 0.5143(4) 0.5268(4) 0.0447(11) Uani 1 1 d . .
N5 N 0.5727(3) 0.5211(3) 0.2705(3) 0.0313(8) Uani 1 1 d D .
H5A H 0.523(3) 0.519(4) 0.299(4) 0.038 Uiso 1 1 d D U
C1 C 0.5921(3) 0.2696(3) 0.7574(3) 0.0225(8) Uani 1 1 d . .
C2 C 0.5474(3) 0.2650(3) 0.8288(3) 0.0267(9) Uani 1 1 d . .
C3 C 0.5961(4) 0.2337(4) 0.9186(4) 0.0378(11) Uani 1 1 d . .
H3 H 0.5645 0.2300 0.9650 0.045 Uiso 1 1 calc R U
C4 C 0.6904(4) 0.2083(4) 0.9394(4) 0.0442(13) Uani 1 1 d . .
H4 H 0.7233 0.1886 1.0003 0.053 Uiso 1 1 calc R U
C5 C 0.7373(4) 0.2116(4) 0.8702(4) 0.0370(11) Uani 1 1 d . .
H5 H 0.8014 0.1935 0.8843 0.044 Uiso 1 1 calc R U
C6 C 0.6883(3) 0.2421(3) 0.7797(3) 0.0303(9) Uani 1 1 d . .
H6 H 0.7199 0.2442 0.7332 0.036 Uiso 1 1 calc R U
C7 C 0.6698(3) 0.4421(3) 0.6564(3) 0.0237(8) Uani 1 1 d . .
H7 H 0.6997 0.3859 0.6388 0.028 Uiso 1 1 calc R U
C8 C 0.7181(3) 0.4600(3) 0.7620(3) 0.0269(9) Uani 1 1 d . .
C9 C 0.8661(4) 0.4668(5) 0.8810(4) 0.0447(13) Uani 1 1 d . .
H9A H 0.8556 0.4125 0.9165 0.054 Uiso 1 1 calc R U
H9B H 0.8440 0.5222 0.9068 0.054 Uiso 1 1 calc R U
C10 C 0.9714(4) 0.4761(4) 0.8893(4) 0.0391(11) Uani 1 1 d . .
C11 C 1.0039(5) 0.5027(5) 0.8163(5) 0.0559(16) Uani 1 1 d . .
H11 H 0.9603 0.5120 0.7568 0.067 Uiso 1 1 calc R U
C12 C 1.1002(6) 0.5160(6) 0.8286(6) 0.072(2) Uani 1 1 d . .
H12 H 1.1218 0.5344 0.7779 0.086 Uiso 1 1 calc R U
C13 C 1.1645(5) 0.5021(8) 0.9170(7) 0.084(3) Uani 1 1 d . .
H13 H 1.2299 0.5109 0.9260 0.101 Uiso 1 1 calc R U
C14 C 1.1331(5) 0.4758(9) 0.9898(6) 0.096(3) Uani 1 1 d . .
H14A H 1.1768 0.4648 1.0489 0.115 Uiso 1 1 calc R U
C15 C 1.0356(5) 0.4650(7) 0.9773(5) 0.067(2) Uani 1 1 d . .
H15A H 1.0136 0.4502 1.0288 0.081 Uiso 1 1 calc R U
C16 C 0.6853(3) 0.5232(3) 0.5932(3) 0.0250(9) Uani 1 1 d . .
H16A H 0.6471 0.5768 0.6010 0.030 Uiso 1 1 calc R U
H16B H 0.7524 0.5419 0.6137 0.030 Uiso 1 1 calc R U
C17 C 0.6577(3) 0.4964(3) 0.4884(3) 0.0272(9) Uani 1 1 d . .
H17A H 0.6931 0.4406 0.4812 0.033 Uiso 1 1 calc R U
H17B H 0.5898 0.4813 0.4671 0.033 Uiso 1 1 calc R U
C18 C 0.6779(3) 0.5737(3) 0.4258(3) 0.0287(9) Uani 1 1 d . .
H18A H 0.7416 0.5989 0.4554 0.034 Uiso 1 1 calc R U
H18B H 0.6321 0.6242 0.4217 0.034 Uiso 1 1 calc R U
C19 C 0.6721(4) 0.5410(4) 0.3255(3) 0.0348(10) Uani 1 1 d . .
H19A H 0.6982 0.5893 0.2937 0.042 Uiso 1 1 calc R U
H19B H 0.7107 0.4848 0.3290 0.042 Uiso 1 1 calc R U
C20 C 0.5431(4) 0.5075(3) 0.1776(3) 0.0325(10) Uani 1 1 d . .
C21 C 0.5868(5) 0.4956(4) 0.0343(4) 0.0434(13) Uani 1 1 d . .
H21A H 0.5380 0.4471 0.0174 0.052 Uiso 1 1 calc R U
H21B H 0.6424 0.4736 0.0167 0.052 Uiso 1 1 calc R U
C22 C 0.5490(4) 0.5835(4) -0.0201(3) 0.0364(11) Uani 1 1 d . .
C23 C 0.4584(4) 0.5841(4) -0.0854(4) 0.0441(13) Uani 1 1 d . .
H23 H 0.4202 0.5306 -0.0942 0.053 Uiso 1 1 calc R U
C24 C 0.4244(5) 0.6655(5) -0.1383(4) 0.0534(17) Uani 1 1 d . .
H24 H 0.3639 0.6652 -0.1826 0.064 Uiso 1 1 calc R U
C25 C 0.4785(6) 0.7444(5) -0.1255(5) 0.0587(19) Uani 1 1 d . .
H25 H 0.4549 0.7981 -0.1605 0.070 Uiso 1 1 calc R U
C26 C 0.5682(6) 0.7452(5) -0.0608(5) 0.0584(18) Uani 1 1 d . .
H26 H 0.6052 0.7996 -0.0517 0.070 Uiso 1 1 calc R U
C27 C 0.6041(4) 0.6635(5) -0.0084(5) 0.0462(13) Uani 1 1 d . .
H27 H 0.6655 0.6637 0.0344 0.055 Uiso 1 1 calc R U
C28 C 0.5059(3) 0.4951(3) 0.6633(3) 0.0216(8) Uani 1 1 d . .
H28A H 0.5459 0.5473 0.6938 0.026 Uiso 1 1 calc R U
H28B H 0.4751 0.4692 0.7079 0.026 Uiso 1 1 calc R U
C29 C 0.4291(3) 0.5305(3) 0.5755(3) 0.0195(7) Uani 1 1 d . .
H29A H 0.3901 0.4781 0.5437 0.023 Uiso 1 1 calc R U
H29B H 0.4597 0.5585 0.5317 0.023 Uiso 1 1 calc R U
C30 C 0.3646(3) 0.6039(3) 0.6037(3) 0.0189(7) Uani 1 1 d . .
H30 H 0.3610 0.5857 0.6667 0.023 Uiso 1 1 calc R U
C31 C 0.4064(3) 0.7038(3) 0.6138(3) 0.0211(8) Uani 1 1 d . .
C32 C 0.5501(3) 0.7942(3) 0.6557(4) 0.0293(10) Uani 1 1 d . .
H32A H 0.5375 0.8292 0.7072 0.035 Uiso 1 1 calc R U
H32B H 0.5287 0.8312 0.5981 0.035 Uiso 1 1 calc R U
C33 C 0.6547(3) 0.7721(3) 0.6777(3) 0.0270(9) Uani 1 1 d . .
C34 C 0.7014(4) 0.7766(3) 0.6080(4) 0.0313(9) Uani 1 1 d . .
H34 H 0.6682 0.7968 0.5473 0.038 Uiso 1 1 calc R U
C35 C 0.7972(4) 0.7510(4) 0.6285(4) 0.0384(11) Uani 1 1 d . .
H35 H 0.8281 0.7551 0.5816 0.046 Uiso 1 1 calc R U
C36 C 0.8468(4) 0.7198(4) 0.7169(5) 0.0455(13) Uani 1 1 d . .
H36 H 0.9108 0.7018 0.7299 0.055 Uiso 1 1 calc R U
C37 C 0.8016(4) 0.7153(5) 0.7863(5) 0.0533(16) Uani 1 1 d . .
H37 H 0.8353 0.6945 0.8466 0.064 Uiso 1 1 calc R U
C38 C 0.7058(4) 0.7416(4) 0.7673(4) 0.0427(12) Uani 1 1 d . .
H38 H 0.6759 0.7386 0.8150 0.051 Uiso 1 1 calc R U
C39 C 0.1423(3) 0.4774(3) 0.5857(3) 0.0240(8) Uani 1 1 d . .
C40 C 0.0468(3) 0.4473(3) 0.5574(3) 0.0304(10) Uani 1 1 d . .
C41 C 0.0231(4) 0.3533(4) 0.5581(4) 0.0373(11) Uani 1 1 d . .
H41 H -0.0409 0.3343 0.5385 0.045 Uiso 1 1 calc R U
C42 C 0.0963(4) 0.2875(4) 0.5885(4) 0.0419(12) Uani 1 1 d . .
H42 H 0.0816 0.2239 0.5887 0.050 Uiso 1 1 calc R U
C43 C 0.1904(4) 0.3165(4) 0.6183(4) 0.0390(11) Uani 1 1 d . .
H43 H 0.2391 0.2725 0.6400 0.047 Uiso 1 1 calc R U
C44 C 0.2136(3) 0.4107(3) 0.6164(4) 0.0310(10) Uani 1 1 d . .
H44 H 0.2777 0.4291 0.6359 0.037 Uiso 1 1 calc R U
C45 C 0.2471(3) 0.6105(3) 0.4369(3) 0.0212(8) Uani 1 1 d . .
H45 H 0.3097 0.6191 0.4258 0.025 Uiso 1 1 calc R U
C46 C 0.1865(3) 0.6969(3) 0.3948(3) 0.0263(9) Uani 1 1 d . .
C47 C 0.2054(3) 0.5189(3) 0.3876(3) 0.0252(8) Uani 1 1 d . .
H47A H 0.2388 0.4669 0.4257 0.030 Uiso 1 1 calc R U
H47B H 0.1384 0.5151 0.3862 0.030 Uiso 1 1 calc R U
C48 C 0.2113(3) 0.5064(3) 0.2867(3) 0.0292(9) Uani 1 1 d . .
H48A H 0.1788 0.4484 0.2615 0.035 Uiso 1 1 calc R U
H48B H 0.1760 0.5574 0.2482 0.035 Uiso 1 1 calc R U
C49 C 0.3113(3) 0.5039(3) 0.2751(3) 0.0267(9) Uani 1 1 d . .

loop_
_atom_site_aniso_label
_atom_site_aniso_U_11
_atom_site_aniso_U_22
_atom_site_aniso_U_33
_atom_site_aniso_U_23
_atom_site_aniso_U_13
_atom_site_aniso_U_12
Cl1 0.0648(11) 0.1160(18) 0.0506(9) 0.0129(10) 0.0219(8) 0.0128(11)
Cl2 0.0454(9) 0.0810(13) 0.1084(17) 0.0131(11) 0.0204(10) 0.0170(8)
Cl3 0.0725(13) 0.134(2) 0.0640(12) -0.0254(13) 0.0056(10) 0.0261(13)
C50 0.053(4) 0.047(3) 0.061(4) 0.013(3) 0.022(3) 0.010(3)
Cl4 0.0978(19) 0.196(4) 0.0903(18) -0.031(2) 0.0421(15) -0.019(2)
Cl5 0.0921(19) 0.146(3) 0.142(3) -0.045(2) 0.0034(18) 0.0355(19)
Cl6 0.306(8) 0.128(4) 0.237(6) 0.066(4) 0.098(5) -0.065(4)
C51 0.045(4) 0.094(6) 0.060(4) -0.008(4) 0.012(3) -0.012(4)
S1 0.0256(5) 0.0162(4) 0.0192(4) 0.0002(4) 0.0078(4) 0.0009(4)
S2 0.0208(4) 0.0197(4) 0.0329(5) -0.0007(4) 0.0139(4) -0.0004(4)
O1 0.0279(15) 0.0242(14) 0.0261(15) -0.0012(13) 0.0056(12) -0.0027(13)
O2 0.0435(18) 0.0215(14) 0.0235(15) -0.0034(12) 0.0149(14) 0.0021(13)
O3 0.051(2) 0.0333(19) 0.064(3) -0.0045(18) 0.028(2) 0.0067(17)
O4 0.038(2) 0.040(2) 0.056(2) 0.0024(18) 0.0194(18) -0.0095(16)
O5 0.0213(15) 0.0306(16) 0.056(2) 0.0106(15) 0.0172(15) 0.0057(13)
O6 0.0376(18) 0.0329(17) 0.0397(19) -0.0123(14) 0.0238(16) -0.0095(13)
O7 0.075(3) 0.079(3) 0.076(3) -0.004(2) 0.014(2) 0.028(2)
O8 0.075(3) 0.079(3) 0.076(3) -0.004(2) 0.014(2) 0.028(2)
O9 0.0316(17) 0.050(2) 0.0254(16) -0.0056(15) 0.0062(14) 0.0042(15)
O10 0.0231(16) 0.059(2) 0.0258(17) 0.0026(16) -0.0018(13) 0.0006(15)
O11 0.0263(15) 0.0162(13) 0.0354(17) -0.0022(12) 0.0090(13) 0.0011(11)
O12 0.0208(14) 0.0197(14) 0.0390(18) -0.0007(13) 0.0045(13) -0.0025(11)
O13 0.0368(19) 0.041(2) 0.037(2) 0.0063(16) -0.0016(16) 0.0096(16)
O14 0.0249(16) 0.0216(14) 0.0403(19) 0.0046(13) 0.0065(13) 0.0036(12)
O15 0.0338(18) 0.056(2) 0.0264(17) -0.0081(16) 0.0080(14) -0.0002(17)
O16 0.0310(17) 0.0389(18) 0.0286(16) -0.0046(14) 0.0090(14) 0.0020(14)
O17 0.043(2) 0.054(2) 0.0303(18) -0.0083(17) 0.0138(16) -0.0018(17)
O18 0.039(2) 0.048(2) 0.0324(18) 0.0022(16) 0.0166(15) 0.0101(16)
N1 0.0194(16) 0.0165(15) 0.0255(17) 0.0006(13) 0.0074(14) 0.0023(12)
N2 0.035(2) 0.032(2) 0.031(2) 0.0009(15) 0.0190(17) 0.0000(16)
N3 0.0175(15) 0.0205(15) 0.0231(16) 0.0027(13) 0.0079(13) -0.0017(13)
N4 0.025(2) 0.044(2) 0.060(3) -0.007(2) 0.004(2) -0.0014(18)
N5 0.033(2) 0.035(2) 0.0260(19) 0.0025(16) 0.0088(16) -0.0022(16)
C1 0.030(2) 0.0186(18) 0.0193(18) 0.0030(15) 0.0081(16) 0.0032(16)
C2 0.029(2) 0.026(2) 0.028(2) -0.0005(17) 0.0122(18) 0.0008(17)
C3 0.047(3) 0.043(3) 0.025(2) 0.006(2) 0.014(2) -0.002(2)
C4 0.053(3) 0.045(3) 0.028(2) 0.012(2) 0.002(2) 0.005(2)
C5 0.032(2) 0.038(3) 0.038(3) 0.007(2) 0.005(2) 0.011(2)
C6 0.033(2) 0.029(2) 0.031(2) 0.0066(18) 0.0121(19) 0.0075(18)
C7 0.021(2) 0.0222(19) 0.026(2) 0.0022(16) 0.0044(16) 0.0019(15)
C8 0.025(2) 0.024(2) 0.028(2) 0.0037(17) 0.0018(17) 0.0016(16)
C9 0.032(3) 0.071(4) 0.026(2) 0.004(2) 0.001(2) -0.003(3)
C10 0.030(2) 0.049(3) 0.035(3) 0.001(2) 0.003(2) -0.007(2)
C11 0.050(3) 0.072(4) 0.047(3) 0.011(3) 0.015(3) -0.008(3)
C12 0.063(5) 0.083(5) 0.082(5) -0.006(4) 0.041(4) -0.021(4)
C13 0.036(4) 0.118(7) 0.096(7) -0.045(6) 0.018(4) -0.026(4)
C14 0.035(4) 0.174(11) 0.061(5) -0.027(6) -0.015(3) -0.008(5)
C15 0.037(3) 0.122(7) 0.035(3) -0.004(4) -0.001(3) -0.005(4)
C16 0.024(2) 0.0216(19) 0.028(2) 0.0003(16) 0.0055(17) -0.0024(16)
C17 0.034(2) 0.0203(19) 0.028(2) -0.0013(16) 0.0095(18) -0.0025(17)
C18 0.029(2) 0.027(2) 0.030(2) 0.0063(17) 0.0086(18) -0.0009(17)
C19 0.032(2) 0.044(3) 0.030(2) 0.007(2) 0.011(2) 0.001(2)
C20 0.038(3) 0.031(2) 0.029(2) 0.0049(19) 0.010(2) 0.0078(19)
C21 0.055(3) 0.049(3) 0.032(3) 0.000(2) 0.023(2) 0.015(3)
C22 0.048(3) 0.042(3) 0.025(2) -0.0035(19) 0.021(2) 0.007(2)
C23 0.051(3) 0.048(3) 0.033(3) -0.015(2) 0.012(2) 0.008(2)
C24 0.063(4) 0.070(4) 0.022(3) -0.011(2) 0.005(3) 0.025(3)
C25 0.091(5) 0.061(4) 0.038(3) 0.011(3) 0.040(4) 0.027(4)
C26 0.080(5) 0.050(4) 0.065(4) 0.005(3) 0.052(4) 0.001(3)
C27 0.041(3) 0.059(4) 0.044(3) -0.003(3) 0.020(3) 0.000(3)
C28 0.025(2) 0.0165(17) 0.024(2) 0.0003(15) 0.0078(16) 0.0052(15)
C29 0.0179(18) 0.0194(17) 0.0209(18) -0.0005(14) 0.0053(15) 0.0021(14)
C30 0.0179(17) 0.0167(16) 0.0223(18) 0.0000(15) 0.0063(15) 0.0011(14)
C31 0.024(2) 0.0187(18) 0.0207(19) -0.0026(15) 0.0069(16) -0.0013(15)
C32 0.026(2) 0.019(2) 0.042(3) -0.0050(17) 0.0076(19) -0.0058(15)
C33 0.024(2) 0.0224(19) 0.033(2) -0.0006(17) 0.0068(18) -0.0067(16)
C34 0.036(2) 0.026(2) 0.030(2) -0.0012(18) 0.0071(19) -0.0066(18)
C35 0.037(3) 0.034(2) 0.050(3) -0.002(2) 0.021(2) -0.007(2)
C36 0.028(2) 0.043(3) 0.062(4) 0.003(3) 0.008(2) 0.000(2)
C37 0.033(3) 0.072(4) 0.045(3) 0.017(3) -0.003(2) -0.001(3)
C38 0.035(3) 0.059(3) 0.033(3) 0.002(2) 0.008(2) -0.005(2)
C39 0.025(2) 0.0242(19) 0.026(2) -0.0024(16) 0.0113(17) -0.0050(16)
C40 0.026(2) 0.033(2) 0.034(2) -0.0012(19) 0.0105(19) -0.0041(18)
C41 0.029(2) 0.041(3) 0.043(3) -0.001(2) 0.013(2) -0.016(2)
C42 0.051(3) 0.026(2) 0.050(3) 0.003(2) 0.017(3) -0.012(2)
C43 0.041(3) 0.024(2) 0.051(3) 0.007(2) 0.012(2) 0.001(2)
C44 0.026(2) 0.026(2) 0.042(3) 0.0023(19) 0.011(2) -0.0053(17)
C45 0.0175(17) 0.0230(19) 0.0228(19) 0.0019(15) 0.0051(15) -0.0015(15)
C46 0.020(2) 0.027(2) 0.032(2) 0.0082(17) 0.0084(17) 0.0024(16)
C47 0.025(2) 0.024(2) 0.026(2) -0.0026(16) 0.0070(17) -0.0038(16)
C48 0.030(2) 0.031(2) 0.024(2) -0.0033(17) 0.0038(18) -0.0009(17)
C49 0.032(2) 0.0208(18) 0.026(2) -0.0003(16) 0.0053(18) 0.0025(16)

loop_
_atom_type_symbol
_atom_type_description
_atom_type_scat_dispersion_real
_atom_type_scat_dispersion_imag
_atom_type_scat_source
C C 0.0033 0.0016 'International Tables Vol C Tables 4.2.6.8 and 6.1.1.4'
H H 0.0000 0.0000 'International Tables Vol C Tables 4.2.6.8 and 6.1.1.4'
N N 0.0061 0.0033 'International Tables Vol C Tables 4.2.6.8 and 6.1.1.4'
O O 0.0106 0.0060 'International Tables Vol C Tables 4.2.6.8 and 6.1.1.4'
S S 0.1246 0.1234 'International Tables Vol C Tables 4.2.6.8 and 6.1.1.4'
Cl Cl 0.1484 0.1585 'International Tables Vol C Tables 4.2.6.8 and 6.1.1.4'

loop_
_geom_angle_atom_site_label_1
_geom_angle_atom_site_label_2
_geom_angle_atom_site_label_3
_geom_angle
Cl3 C50 Cl2 110.7(4)
Cl3 C50 Cl1 111.8(4)
Cl2 C50 Cl1 110.2(4)
Cl3 C50 H50 108.0
Cl2 C50 H50 108.0
Cl1 C50 H50 108.0
Cl6 C51 Cl5 111.3(5)
Cl6 C51 Cl4 111.3(6)
Cl5 C51 Cl4 110.6(5)
Cl6 C51 H51 107.8
Cl5 C51 H51 107.8
Cl4 C51 H51 107.8
O1 S1 O2 119.75(19)
O1 S1 N1 107.03(18)
O2 S1 N1 107.39(18)
O1 S1 C1 108.86(19)
O2 S1 C1 105.51(19)
N1 S1 C1 107.81(19)
O5 S2 O6 121.5(2)
O5 S2 N3 106.59(19)
O6 S2 N3 106.56(19)
O5 S2 C39 106.8(2)
O6 S2 C39 106.7(2)
N3 S2 C39 108.17(19)
C8 O10 C9 114.9(4)
C31 O12 C32 117.5(3)
C46 O14 H14 109.5
C49 O15 H15 109.5
C20 O18 C21 116.3(4)
C7 N1 C28 117.9(3)
C7 N1 S1 117.4(3)
C28 N1 S1 118.2(3)
O4 N2 O3 124.7(4)
O4 N2 C2 117.7(4)
O3 N2 C2 117.5(4)
C30 N3 C45 119.7(3)
C30 N3 S2 121.0(3)
C45 N3 S2 119.2(3)
O8 N4 O7 123.8(5)
O8 N4 C40 118.0(5)
O7 N4 C40 118.2(5)
C20 N5 C19 124.7(4)
C20 N5 H5A 114(4)
C19 N5 H5A 122(4)
C2 C1 C6 117.8(4)
C2 C1 S1 124.1(3)
C6 C1 S1 118.1(3)
C1 C2 C3 121.2(4)
C1 C2 N2 122.6(4)
C3 C2 N2 116.1(4)
C4 C3 C2 120.1(5)
C4 C3 H3 119.9
C2 C3 H3 119.9
C5 C4 C3 120.3(5)
C5 C4 H4 119.8
C3 C4 H4 119.8
C4 C5 C6 119.6(5)
C4 C5 H5 120.2
C6 C5 H5 120.2
C5 C6 C1 120.8(4)
C5 C6 H6 119.6
C1 C6 H6 119.6
N1 C7 C8 110.9(4)
N1 C7 C16 111.0(3)
C8 C7 C16 112.7(3)
N1 C7 H7 107.3
C8 C7 H7 107.3
C16 C7 H7 107.3
O9 C8 O10 124.3(4)
O9 C8 C7 125.3(4)
O10 C8 C7 110.3(4)
O10 C9 C10 108.5(4)
O10 C9 H9A 110.0
C10 C9 H9A 110.0
O10 C9 H9B 110.0
C10 C9 H9B 110.0
H9A C9 H9B 108.4
C11 C10 C15 119.2(6)
C11 C10 C9 123.0(5)
C15 C10 C9 117.6(5)
C12 C11 C10 121.0(7)
C12 C11 H11 119.5
C10 C11 H11 119.5
C11 C12 C13 119.3(7)
C11 C12 H12 120.3
C13 C12 H12 120.3
C14 C13 C12 120.1(7)
C14 C13 H13 119.9
C12 C13 H13 119.9
C13 C14 C15 120.1(8)
C13 C14 H14A 120.0
C15 C14 H14A 120.0
C10 C15 C14 120.2(7)
C10 C15 H15A 119.9
C14 C15 H15A 119.9
C17 C16 C7 112.5(3)
C17 C16 H16A 109.1
C7 C16 H16A 109.1
C17 C16 H16B 109.1
C7 C16 H16B 109.1
H16A C16 H16B 107.8
C18 C17 C16 113.2(4)
C18 C17 H17A 108.9
C16 C17 H17A 108.9
C18 C17 H17B 108.9
C16 C17 H17B 108.9
H17A C17 H17B 107.8
C17 C18 C19 113.7(4)
C17 C18 H18A 108.8
C19 C18 H18A 108.8
C17 C18 H18B 108.8
C19 C18 H18B 108.8
H18A C18 H18B 107.7
N5 C19 C18 111.1(4)
N5 C19 H19A 109.4
C18 C19 H19A 109.4
N5 C19 H19B 109.4
C18 C19 H19B 109.4
H19A C19 H19B 108.0
O17 C20 N5 124.8(5)
O17 C20 O18 121.8(4)
N5 C20 O18 113.4(4)
O18 C21 C22 112.0(4)
O18 C21 H21A 109.2
C22 C21 H21A 109.2
O18 C21 H21B 109.2
C22 C21 H21B 109.2
H21A C21 H21B 107.9
C27 C22 C23 118.9(5)
C27 C22 C21 121.0(5)
C23 C22 C21 120.1(5)
C22 C23 C24 120.1(6)
C22 C23 H23 120.0
C24 C23 H23 120.0
C25 C24 C23 120.8(6)
C25 C24 H24 119.6
C23 C24 H24 119.6
C26 C25 C24 120.0(6)
C26 C25 H25 120.0
C24 C25 H25 120.0
C25 C26 C27 119.9(7)
C25 C26 H26 120.0
C27 C26 H26 120.0
C22 C27 C26 120.4(6)
C22 C27 H27 119.8
C26 C27 H27 119.8
N1 C28 C29 111.4(3)
N1 C28 H28A 109.4
C29 C28 H28A 109.4
N1 C28 H28B 109.4
C29 C28 H28B 109.4
H28A C28 H28B 108.0
C28 C29 C30 110.3(3)
C28 C29 H29A 109.6
C30 C29 H29A 109.6
C28 C29 H29B 109.6
C30 C29 H29B 109.6
H29A C29 H29B 108.1
N3 C30 C31 109.5(3)
N3 C30 C29 114.0(3)
C31 C30 C29 113.5(3)
N3 C30 H30 106.4
C31 C30 H30 106.4
C29 C30 H30 106.4
O11 C31 O12 124.7(4)
O11 C31 C30 123.5(4)
O12 C31 C30 111.7(3)
O12 C32 C33 105.9(3)
O12 C32 H32A 110.6
C33 C32 H32A 110.6
O12 C32 H32B 110.6
C33 C32 H32B 110.6
H32A C32 H32B 108.7
C38 C33 C34 118.6(5)
C38 C33 C32 120.2(4)
C34 C33 C32 121.1(4)
C35 C34 C33 120.3(5)
C35 C34 H34 119.9
C33 C34 H34 119.9
C36 C35 C34 120.7(5)
C36 C35 H35 119.7
C34 C35 H35 119.7
C35 C36 C37 119.6(5)
C35 C36 H36 120.2
C37 C36 H36 120.2
C36 C37 C38 120.6(5)
C36 C37 H37 119.7
C38 C37 H37 119.7
C33 C38 C37 120.3(5)
C33 C38 H38 119.9
C37 C38 H38 119.9
C44 C39 C40 118.2(4)
C44 C39 S2 119.4(3)
C40 C39 S2 122.4(4)
C41 C40 C39 121.6(5)
C41 C40 N4 117.0(4)
C39 C40 N4 121.4(4)
C40 C41 C42 119.0(5)
C40 C41 H41 120.5
C42 C41 H41 120.5
C43 C42 C41 119.9(5)
C43 C42 H42 120.1
C41 C42 H42 120.1
C42 C43 C44 120.7(5)
C42 C43 H43 119.6
C44 C43 H43 119.6
C39 C44 C43 120.6(4)
C39 C44 H44 119.7
C43 C44 H44 119.7
N3 C45 C47 112.2(3)
N3 C45 C46 111.4(3)
C47 C45 C46 112.9(3)
N3 C45 H45 106.6
C47 C45 H45 106.6
C46 C45 H45 106.6
O13 C46 O14 119.9(4)
O13 C46 C45 122.1(4)
O14 C46 C45 117.7(4)
C48 C47 C45 115.8(4)
C48 C47 H47A 108.3
C45 C47 H47A 108.3
C48 C47 H47B 108.3
C45 C47 H47B 108.3
H47A C47 H47B 107.4
C49 C48 C47 116.2(4)
C49 C48 H48A 108.2
C47 C48 H48A 108.2
C49 C48 H48B 108.2
C47 C48 H48B 108.2
H48A C48 H48B 107.4
O16 C49 O15 123.8(4)
O16 C49 C48 125.9(4)
O15 C49 C48 110.4(4)

loop_
_geom_bond_atom_site_label_1
_geom_bond_atom_site_label_2
_geom_bond_distance
Cl1 C50 1.762(7)
Cl2 C50 1.740(6)
Cl3 C50 1.713(8)
C50 H50 0.9800
Cl4 C51 1.727(9)
Cl5 C51 1.714(9)
Cl6 C51 1.683(10)
C51 H51 0.9800
S1 O1 1.425(3)
S1 O2 1.436(3)
S1 N1 1.626(3)
S1 C1 1.770(4)
S2 O5 1.421(4)
S2 O6 1.429(4)
S2 N3 1.629(3)
S2 C39 1.783(4)
O3 N2 1.227(5)
O4 N2 1.203(5)
O7 N4 1.213(7)
O8 N4 1.221(7)
O9 C8 1.202(6)
O10 C8 1.325(6)
O10 C9 1.459(6)
O11 C31 1.222(5)
O12 C31 1.309(5)
O12 C32 1.470(5)
O13 C46 1.197(6)
O14 C46 1.329(6)
O14 H14 0.8200
O15 C49 1.318(6)
O15 H15 0.8200
O16 C49 1.201(6)
O17 C20 1.231(6)
O18 C20 1.337(6)
O18 C21 1.468(6)
N1 C7 1.468(5)
N1 C28 1.486(5)
N2 C2 1.471(6)
N3 C30 1.466(5)
N3 C45 1.487(5)
N4 C40 1.470(7)
N5 C20 1.325(6)
N5 C19 1.465(6)
N5 H5A 0.94(3)
C1 C2 1.391(6)
C1 C6 1.397(6)
C2 C3 1.380(7)
C3 C4 1.365(8)
C3 H3 0.9300
C4 C5 1.385(8)
C4 H4 0.9300
C5 C6 1.386(7)
C5 H5 0.9300
C6 H6 0.9300
C7 C8 1.532(6)
C7 C16 1.541(6)
C7 H7 0.9800
C9 C10 1.506(7)
C9 H9A 0.9700
C9 H9B 0.9700
C10 C11 1.350(8)
C10 C15 1.367(8)
C11 C12 1.372(10)
C11 H11 0.9300
C12 C13 1.379(13)
C12 H12 0.9300
C13 C14 1.336(14)
C13 H13 0.9300
C14 C15 1.384(11)
C14 H14A 0.9300
C15 H15A 0.9300
C16 C17 1.527(6)
C16 H16A 0.9700
C16 H16B 0.9700
C17 C18 1.519(6)
C17 H17A 0.9700
C17 H17B 0.9700
C18 C19 1.530(7)
C18 H18A 0.9700
C18 H18B 0.9700
C19 H19A 0.9700
C19 H19B 0.9700
C21 C22 1.502(8)
C21 H21A 0.9700
C21 H21B 0.9700
C22 C27 1.374(8)
C22 C23 1.387(8)
C23 C24 1.403(9)
C23 H23 0.9300
C24 C25 1.353(11)
C24 H24 0.9300
C25 C26 1.373(11)
C25 H25 0.9300
C26 C27 1.410(10)
C26 H26 0.9300
C27 H27 0.9300
C28 C29 1.527(6)
C28 H28A 0.9700
C28 H28B 0.9700
C29 C30 1.540(5)
C29 H29A 0.9700
C29 H29B 0.9700
C30 C31 1.537(5)
C30 H30 0.9800
C32 C33 1.494(6)
C32 H32A 0.9700
C32 H32B 0.9700
C33 C38 1.383(7)
C33 C34 1.389(7)
C34 C35 1.386(7)
C34 H34 0.9300
C35 C36 1.367(8)
C35 H35 0.9300
C36 C37 1.369(9)
C36 H36 0.9300
C37 C38 1.390(8)
C37 H37 0.9300
C38 H38 0.9300
C39 C44 1.382(7)
C39 C40 1.395(6)
C40 C41 1.383(7)
C41 C42 1.391(8)
C41 H41 0.9300
C42 C43 1.373(8)
C42 H42 0.9300
C43 C44 1.384(7)
C43 H43 0.9300
C44 H44 0.9300
C45 C47 1.530(6)
C45 C46 1.535(6)
C45 H45 0.9800
C47 C48 1.526(6)
C47 H47A 0.9700
C47 H47B 0.9700
C48 C49 1.514(7)
C48 H48A 0.9700
C48 H48B 0.9700

loop_
_geom_torsion_atom_site_label_1
_geom_torsion_atom_site_label_2
_geom_torsion_atom_site_label_3
_geom_torsion_atom_site_label_4
_geom_torsion
O1 S1 N1 C7 178.3(3)
O2 S1 N1 C7 -51.9(3)
C1 S1 N1 C7 61.3(3)
O1 S1 N1 C28 27.1(3)
O2 S1 N1 C28 156.8(3)
C1 S1 N1 C28 -89.9(3)
O5 S2 N3 C30 153.2(3)
O6 S2 N3 C30 22.1(4)
C39 S2 N3 C30 -92.3(3)
O5 S2 N3 C45 -29.2(4)
O6 S2 N3 C45 -160.2(3)
C39 S2 N3 C45 85.4(3)
O1 S1 C1 C2 -19.0(4)
O2 S1 C1 C2 -148.7(4)
N1 S1 C1 C2 96.8(4)
O1 S1 C1 C6 163.5(3)
O2 S1 C1 C6 33.8(4)
N1 S1 C1 C6 -80.7(4)
C6 C1 C2 C3 -0.3(7)
S1 C1 C2 C3 -177.8(4)
C6 C1 C2 N2 -179.3(4)
S1 C1 C2 N2 3.2(6)
O4 N2 C2 C1 98.0(5)
O3 N2 C2 C1 -85.3(6)
O4 N2 C2 C3 -81.0(6)
O3 N2 C2 C3 95.7(5)
C1 C2 C3 C4 1.2(8)
N2 C2 C3 C4 -179.7(5)
C2 C3 C4 C5 -1.4(9)
C3 C4 C5 C6 0.8(9)
C4 C5 C6 C1 0.1(8)
C2 C1 C6 C5 -0.3(7)
S1 C1 C6 C5 177.3(4)
C28 N1 C7 C8 60.5(4)
S1 N1 C7 C8 -90.8(4)
C28 N1 C7 C16 -65.7(5)
S1 N1 C7 C16 143.1(3)
C9 O10 C8 O9 0.6(7)
C9 O10 C8 C7 -176.6(4)
N1 C7 C8 O9 -12.0(6)
C16 C7 C8 O9 113.2(5)
N1 C7 C8 O10 165.2(4)
C16 C7 C8 O10 -69.6(5)
C8 O10 C9 C10 -171.2(5)
O10 C9 C10 C11 20.8(9)
O10 C9 C10 C15 -165.2(6)
C15 C10 C11 C12 1.8(12)
C9 C10 C11 C12 175.8(7)
C10 C11 C12 C13 0.0(13)
C11 C12 C13 C14 -0.1(15)
C12 C13 C14 C15 -1.7(17)
C11 C10 C15 C14 -3.6(13)
C9 C10 C15 C14 -177.9(9)
C13 C14 C15 C10 3.6(16)
N1 C7 C16 C17 -68.0(5)
C8 C7 C16 C17 166.9(4)
C7 C16 C17 C18 -176.7(4)
C16 C17 C18 C19 167.1(4)
C20 N5 C19 C18 167.7(4)
C17 C18 C19 N5 70.6(5)
C19 N5 C20 O17 179.4(5)
C19 N5 C20 O18 1.9(7)
C21 O18 C20 O17 1.9(7)
C21 O18 C20 N5 179.5(4)
C20 O18 C21 C22 82.4(6)
O18 C21 C22 C27 58.3(7)
O18 C21 C22 C23 -123.7(5)
C27 C22 C23 C24 0.0(7)
C21 C22 C23 C24 -178.0(5)
C22 C23 C24 C25 -0.9(8)
C23 C24 C25 C26 0.7(9)
C24 C25 C26 C27 0.5(9)
C23 C22 C27 C26 1.1(8)
C21 C22 C27 C26 179.1(5)
C25 C26 C27 C22 -1.4(9)
C7 N1 C28 C29 116.9(4)
S1 N1 C28 C29 -92.1(4)
N1 C28 C29 C30 178.1(3)
C45 N3 C30 C31 78.5(4)
S2 N3 C30 C31 -103.8(3)
C45 N3 C30 C29 -49.9(5)
S2 N3 C30 C29 127.8(3)
C28 C29 C30 N3 -149.4(3)
C28 C29 C30 C31 84.3(4)
C32 O12 C31 O11 -3.6(6)
C32 O12 C31 C30 179.6(4)
N3 C30 C31 O11 22.5(5)
C29 C30 C31 O11 151.2(4)
N3 C30 C31 O12 -160.7(3)
C29 C30 C31 O12 -32.0(5)
C31 O12 C32 C33 -173.1(4)
O12 C32 C33 C38 -76.8(6)
O12 C32 C33 C34 99.5(5)
C38 C33 C34 C35 -0.2(7)
C32 C33 C34 C35 -176.5(4)
C33 C34 C35 C36 1.0(8)
C34 C35 C36 C37 -1.1(9)
C35 C36 C37 C38 0.4(10)
C34 C33 C38 C37 -0.5(8)
C32 C33 C38 C37 175.9(5)
C36 C37 C38 C33 0.4(10)
O5 S2 C39 C44 158.3(4)
O6 S2 C39 C44 -70.4(4)
N3 S2 C39 C44 43.9(4)
O5 S2 C39 C40 -22.5(4)
O6 S2 C39 C40 108.9(4)
N3 S2 C39 C40 -136.8(4)
C44 C39 C40 C41 -1.1(7)
S2 C39 C40 C41 179.6(4)
C44 C39 C40 N4 178.0(5)
S2 C39 C40 N4 -1.2(7)
O8 N4 C40 C41 -71.7(7)
O7 N4 C40 C41 107.9(7)
O8 N4 C40 C39 109.1(6)
O7 N4 C40 C39 -71.3(7)
C39 C40 C41 C42 0.6(8)
N4 C40 C41 C42 -178.6(5)
C40 C41 C42 C43 0.8(9)
C41 C42 C43 C44 -1.5(9)
C40 C39 C44 C43 0.4(7)
S2 C39 C44 C43 179.6(4)
C42 C43 C44 C39 0.9(8)
C30 N3 C45 C47 110.1(4)
S2 N3 C45 C47 -67.6(4)
C30 N3 C45 C46 -122.1(4)
S2 N3 C45 C46 60.2(4)
N3 C45 C46 O13 -144.2(4)
C47 C45 C46 O13 -16.8(6)
N3 C45 C46 O14 41.5(5)
C47 C45 C46 O14 168.9(4)
N3 C45 C47 C48 -162.9(4)
C46 C45 C47 C48 70.1(5)
C45 C47 C48 C49 62.0(5)
C47 C48 C49 O16 -3.7(7)
C47 C48 C49 O15 176.1(4)
